data_4107144
loop_
_publ_author_name
'Makoto Tanabe'
'Naoko Ishikawa'
'Mai Chiba'
'Tomohito Ide'
'Kohtaro Osakada'
'Tomoaki Tanase'

_publ_contact_author_email kosakada@res.titech.ac.jp
_publ_contact_author_fax +81-45-924-5224
_publ_contact_author_name 'Kohtaro Osakada'
_publ_contact_author_phone +81-45-924-5223
_publ_section_title
;
 Tetrapalladium Complex with Bridging Germylene Ligands. Structural Change
 of the Planar Pd4Ge3 Core
;
_journal_name_full 'Journal of the American Chemical Society'
_journal_page_first 18598
_journal_page_last 18601
_journal_paper_doi 10.1021/ja208565q
_journal_volume 133
_journal_year 2011
_chemical_formula_moiety 'C61 H86 Cu Ge3 I P6 Pd4 '
_chemical_formula_sum 'C61 H86 Cu Ge3 I P6 Pd4'
_chemical_formula_weight 1839.01
_space_group_IT_number 14
_symmetry_cell_setting monoclinic
_symmetry_Int_Tables_number 14
_symmetry_space_group_name_Hall '-P 2yn'
_symmetry_space_group_name_H-M 'P 1 21/n 1'
_cell_angle_alpha 90.0000
_cell_angle_beta 91.426(7)
_cell_angle_gamma 90.0000
_cell_formula_units_Z 4
_cell_length_a 14.3194(18)
_cell_length_b 29.746(6)
_cell_length_c 16.545(4)
_cell_measurement_reflns_used 14121
_cell_measurement_temperature 113.1
_cell_measurement_theta_max 27.4
_cell_measurement_theta_min 3.0
_cell_volume 7045(2)
_computing_cell_refinement CrystalClear
_computing_data_collection CrystalClear
_computing_data_reduction CrystalStructure
_computing_publication_material 'CrystalStructure 3.8'
_computing_structure_refinement SHELXL
_computing_structure_solution SHELXS97
_diffrn_ambient_temperature 113.1
_diffrn_detector_area_resol_mean 7.31
_diffrn_measured_fraction_theta_full 0.968
_diffrn_measured_fraction_theta_max 0.968
_diffrn_measurement_device_type 'Rigaku Saturn'
_diffrn_measurement_method \w
_diffrn_radiation_type 'Mo K\a'
_diffrn_radiation_wavelength 0.71070
_diffrn_reflns_av_R_equivalents 0.193
_diffrn_reflns_limit_h_max 18
_diffrn_reflns_limit_h_min -18
_diffrn_reflns_limit_k_max 37
_diffrn_reflns_limit_k_min -38
_diffrn_reflns_limit_l_max 20
_diffrn_reflns_limit_l_min -21
_diffrn_reflns_number 52551
_diffrn_reflns_theta_full 27.44
_diffrn_reflns_theta_max 27.44
_exptl_absorpt_coefficient_mu 3.163
_exptl_absorpt_correction_T_max 0.603
_exptl_absorpt_correction_T_min 0.265
_exptl_absorpt_correction_type multi-scan
_exptl_absorpt_process_details 'Jacobson, R. (1998) Private communication'
_exptl_crystal_colour red
_exptl_crystal_density_diffrn 1.734
_exptl_crystal_description prism
_exptl_crystal_F_000 3616.00
_exptl_crystal_size_max 0.30
_exptl_crystal_size_mid 0.20
_exptl_crystal_size_min 0.16
_refine_diff_density_max 1.92
_refine_diff_density_min -2.11
_refine_ls_extinction_method none
_refine_ls_goodness_of_fit_ref 1.051
_refine_ls_hydrogen_treatment refall
_refine_ls_number_parameters 686
_refine_ls_number_reflns 15588
_refine_ls_R_factor_all 0.1090
_refine_ls_R_factor_gt 0.0787
_refine_ls_shift/su_max 0.0000
_refine_ls_structure_factor_coef Fsqd
_refine_ls_weighting_details 'w = 1/[\s^2^(Fo^2^)+(0.0555P)^2^+0.0000P] where P=(Fo^2^+2Fc^2^)/3'
_refine_ls_weighting_scheme calc
_refine_ls_wR_factor_gt 0.1844
_refine_ls_wR_factor_ref 0.2065
_reflns_number_gt 10921
_reflns_number_total 15588
_reflns_threshold_expression F^2^>2.0\s(F^2^)
_cod_data_source_file ja208565q_si_002_4.cif
_cod_data_source_block '__complex4'
_cod_original_formula_sum 'C61 H86 Cu Ge3 I P6 Pd4 '
_cod_database_code 4107144

loop_
_symmetry_equiv_pos_site_id
_symmetry_equiv_pos_as_xyz
1 +X,+Y,+Z
2 1/2-X,1/2+Y,1/2-Z
3 -X,-Y,-Z
4 1/2+X,1/2-Y,1/2+Z

loop_
_atom_site_label
_atom_site_type_symbol
_atom_site_fract_x
_atom_site_fract_y
_atom_site_fract_z
_atom_site_U_iso_or_equiv
_atom_site_adp_type
_atom_site_occupancy
_atom_site_symmetry_multiplicity
_atom_site_calc_flag
_atom_site_refinement_flags
I1 I 0.25690(4) 0.20336(2) 0.51769(3) 0.03301(15) Uani 1.00 1 d .
Pd1 Pd 0.26399(4) 0.138701(19) 0.76910(3) 0.02029(14) Uani 1.00 1 d .
Pd2 Pd 0.40961(4) 0.19807(2) 0.78184(4) 0.02261(14) Uani 1.00 1 d .
Pd3 Pd 0.08722(4) 0.14906(2) 0.83478(4) 0.02275(14) Uani 1.00 1 d .
Pd4 Pd 0.30674(4) 0.060610(19) 0.68619(4) 0.02137(14) Uani 1.00 1 d .
Ge1 Ge 0.14868(6) 0.08288(3) 0.74990(5) 0.0232(2) Uani 1.00 1 d .
Ge2 Ge 0.42028(6) 0.11168(3) 0.76147(5) 0.02216(18) Uani 1.00 1 d .
Ge3 Ge 0.21759(6) 0.20638(3) 0.82899(5) 0.0247(2) Uani 1.00 1 d .
Cu1 Cu 0.30546(8) 0.20010(4) 0.66121(6) 0.0308(2) Uani 1.00 1 d .
P1 P 0.45646(18) 0.26138(8) 0.71215(14) 0.0321(5) Uani 1.00 1 d .
P2 P 0.53270(16) 0.21136(9) 0.87281(15) 0.0333(5) Uani 1.00 1 d .
P3 P -0.01503(16) 0.20596(8) 0.86502(14) 0.0290(4) Uani 1.00 1 d .
P4 P -0.00745(16) 0.10109(8) 0.90835(13) 0.0282(4) Uani 1.00 1 d .
P5 P 0.23390(16) 0.02880(8) 0.57210(13) 0.0274(4) Uani 1.00 1 d .
P6 P 0.42089(15) 0.00713(7) 0.67150(12) 0.0238(4) Uani 1.00 1 d .
C1 C 0.0434(5) 0.0913(2) 0.6718(4) 0.0250(16) Uani 1.00 1 d .
C2 C 0.0543(7) 0.1247(3) 0.6135(5) 0.041(2) Uani 1.00 1 d .
C3 C -0.0172(7) 0.1341(3) 0.5555(6) 0.041(2) Uani 1.00 1 d .
C4 C -0.0983(7) 0.1105(3) 0.5583(6) 0.048(2) Uani 1.00 1 d .
C5 C -0.1109(6) 0.0767(3) 0.6136(5) 0.035(2) Uani 1.00 1 d .
C6 C -0.0417(5) 0.0676(3) 0.6715(4) 0.0295(18) Uani 1.00 1 d .
C7 C 0.1477(5) 0.0208(2) 0.7957(5) 0.0262(17) Uani 1.00 1 d .
C8 C 0.1104(6) -0.0167(2) 0.7552(5) 0.0323(19) Uani 1.00 1 d .
C9 C 0.1244(7) -0.0600(3) 0.7844(6) 0.040(2) Uani 1.00 1 d .
C10 C 0.1711(7) -0.0670(3) 0.8577(5) 0.042(2) Uani 1.00 1 d .
C11 C 0.2068(7) -0.0298(3) 0.8993(5) 0.041(2) Uani 1.00 1 d .
C12 C 0.1945(6) 0.0138(3) 0.8690(5) 0.035(2) Uani 1.00 1 d .
C13 C 0.5162(5) 0.1235(2) 0.6776(4) 0.0211(15) Uani 1.00 1 d .
C14 C 0.6103(6) 0.1289(2) 0.6944(5) 0.0299(18) Uani 1.00 1 d .
C15 C 0.6740(6) 0.1363(2) 0.6322(5) 0.0329(19) Uani 1.00 1 d .
C16 C 0.6401(7) 0.1371(3) 0.5526(5) 0.040(2) Uani 1.00 1 d .
C17 C 0.5431(6) 0.1343(2) 0.5340(5) 0.0313(19) Uani 1.00 1 d .
C18 C 0.4831(6) 0.1266(2) 0.5970(4) 0.0246(16) Uani 1.00 1 d .
C19 C 0.4821(6) 0.0847(2) 0.8591(4) 0.0289(18) Uani 1.00 1 d .
C20 C 0.5681(7) 0.0628(3) 0.8612(5) 0.041(2) Uani 1.00 1 d .
C21 C 0.6071(8) 0.0469(4) 0.9318(5) 0.060(3) Uani 1.00 1 d .
C22 C 0.5611(9) 0.0513(7) 1.0052(6) 0.107(7) Uani 1.00 1 d .
C23 C 0.4723(9) 0.0715(6) 1.0040(7) 0.095(6) Uani 1.00 1 d .
C24 C 0.4352(8) 0.0878(5) 0.9306(6) 0.070(4) Uani 1.00 1 d .
C25 C 0.1856(6) 0.2652(2) 0.7793(5) 0.0285(18) Uani 1.00 1 d .
C26 C 0.2121(6) 0.3079(2) 0.8085(5) 0.0291(18) Uani 1.00 1 d .
C27 C 0.1828(8) 0.3472(3) 0.7700(7) 0.053(2) Uani 1.00 1 d .
C28 C 0.1282(8) 0.3455(3) 0.7015(6) 0.047(2) Uani 1.00 1 d .
C29 C 0.1003(8) 0.3038(3) 0.6707(5) 0.045(2) Uani 1.00 1 d .
C30 C 0.1283(7) 0.2634(3) 0.7077(5) 0.040(2) Uani 1.00 1 d .
C31 C 0.2434(6) 0.2127(2) 0.9468(5) 0.0285(18) Uani 1.00 1 d .
C32 C 0.2499(7) 0.2513(3) 0.9953(5) 0.042(2) Uani 1.00 1 d .
C33 C 0.2697(7) 0.2501(3) 1.0768(5) 0.046(2) Uani 1.00 1 d .
C34 C 0.2832(8) 0.2102(3) 1.1140(6) 0.051(3) Uani 1.00 1 d .
C35 C 0.2727(10) 0.1698(4) 1.0741(6) 0.066(3) Uani 1.00 1 d .
C36 C 0.2536(8) 0.1725(3) 0.9887(5) 0.047(2) Uani 1.00 1 d .
C37 C 0.5239(6) 0.2460(2) 0.6243(5) 0.035(2) Uani 1.00 1 d .
C38 C 0.3951(8) 0.3117(3) 0.6730(6) 0.052(3) Uani 1.00 1 d .
C39 C 0.4928(7) 0.2426(3) 0.9608(5) 0.044(2) Uani 1.00 1 d .
C40 C 0.6207(7) 0.1759(3) 0.9225(6) 0.052(2) Uani 1.00 1 d .
C41 C 0.5483(9) 0.2887(4) 0.7771(6) 0.061(3) Uani 1.00 1 d .
C42 C 0.6052(8) 0.2528(4) 0.8195(6) 0.061(3) Uani 1.00 1 d .
C43 C 0.0049(7) 0.2634(3) 0.9004(6) 0.042(2) Uani 1.00 1 d .
C44 C -0.0979(7) 0.2131(3) 0.7805(6) 0.051(2) Uani 1.00 1 d .
C45 C 0.0464(7) 0.0941(3) 1.0078(5) 0.044(2) Uani 1.00 1 d .
C46 C -0.0596(7) 0.0454(3) 0.8938(6) 0.046(2) Uani 1.00 1 d .
C47 C -0.0896(6) 0.1842(3) 0.9456(6) 0.041(2) Uani 1.00 1 d .
C48 C -0.1149(6) 0.1342(3) 0.9299(5) 0.036(2) Uani 1.00 1 d .
C49 C 0.2847(8) 0.0570(3) 0.4852(5) 0.048(2) Uani 1.00 1 d .
C50 C 0.1140(7) 0.0190(3) 0.5331(5) 0.046(2) Uani 1.00 1 d .
C51 C 0.4181(6) -0.0328(3) 0.7555(5) 0.037(2) Uani 1.00 1 d .
C52 C 0.5462(6) 0.0120(3) 0.6545(5) 0.0316(19) Uani 1.00 1 d .
C53 C 0.2839(6) -0.0289(3) 0.5629(5) 0.038(2) Uani 1.00 1 d .
C54 C 0.3871(6) -0.0281(3) 0.5828(5) 0.040(2) Uani 1.00 1 d .
C55 C 0.3859(8) 0.1327(4) 0.3043(8) 0.067(3) Uani 1.00 1 d .
C56 C 0.3031(8) 0.1070(3) 0.2748(6) 0.046(2) Uani 1.00 1 d .
C57 C 0.2139(8) 0.1161(3) 0.3044(8) 0.061(3) Uani 1.00 1 d .
C58 C 0.1369(9) 0.0916(4) 0.2800(7) 0.068(3) Uani 1.00 1 d .
C59 C 0.1466(10) 0.0575(4) 0.2267(8) 0.071(3) Uani 1.00 1 d .
C60 C 0.2324(9) 0.0463(4) 0.1962(7) 0.065(3) Uani 1.00 1 d .
C61 C 0.3116(8) 0.0705(4) 0.2190(6) 0.055(2) Uani 1.00 1 d .
H1 H 0.1108 0.1414 0.6128 0.049 Uiso 1.00 1 c R
H2 H -0.0087 0.1564 0.5153 0.050 Uiso 1.00 1 c R
H3 H -0.1476 0.1175 0.5210 0.058 Uiso 1.00 1 c R
H4 H -0.1669 0.0596 0.6123 0.042 Uiso 1.00 1 c R
H5 H -0.0518 0.0451 0.7112 0.035 Uiso 1.00 1 c R
H6 H 0.0746 -0.0124 0.7067 0.039 Uiso 1.00 1 c R
H7 H 0.1019 -0.0850 0.7539 0.048 Uiso 1.00 1 c R
H8 H 0.1786 -0.0964 0.8791 0.050 Uiso 1.00 1 c R
H9 H 0.2401 -0.0341 0.9491 0.050 Uiso 1.00 1 c R
H10 H 0.2182 0.0388 0.8989 0.042 Uiso 1.00 1 c R
H11 H 0.6326 0.1278 0.7489 0.036 Uiso 1.00 1 c R
H12 H 0.7386 0.1405 0.6443 0.040 Uiso 1.00 1 c R
H13 H 0.6828 0.1397 0.5099 0.048 Uiso 1.00 1 c R
H14 H 0.5200 0.1376 0.4800 0.038 Uiso 1.00 1 c R
H15 H 0.4182 0.1233 0.5854 0.030 Uiso 1.00 1 c R
H16 H 0.6006 0.0588 0.8124 0.049 Uiso 1.00 1 c R
H17 H 0.6664 0.0326 0.9311 0.071 Uiso 1.00 1 c R
H18 H 0.5892 0.0410 1.0544 0.128 Uiso 1.00 1 c R
H19 H 0.4380 0.0740 1.0522 0.114 Uiso 1.00 1 c R
H20 H 0.3753 0.1015 0.9300 0.084 Uiso 1.00 1 c R
H21 H 0.2510 0.3100 0.8557 0.035 Uiso 1.00 1 c R
H22 H 0.2012 0.3755 0.7918 0.064 Uiso 1.00 1 c R
H23 H 0.1092 0.3725 0.6750 0.056 Uiso 1.00 1 c R
H24 H 0.0613 0.3028 0.6235 0.055 Uiso 1.00 1 c R
H25 H 0.1094 0.2353 0.6853 0.048 Uiso 1.00 1 c R
H26 H 0.2402 0.2797 0.9704 0.050 Uiso 1.00 1 c R
H27 H 0.2738 0.2773 1.1069 0.055 Uiso 1.00 1 c R
H28 H 0.3006 0.2100 1.1698 0.061 Uiso 1.00 1 c R
H29 H 0.2778 0.1418 1.1016 0.079 Uiso 1.00 1 c R
H30 H 0.2476 0.1452 0.9591 0.057 Uiso 1.00 1 c R
H31 H 0.5903 0.2442 0.6399 0.041 Uiso 1.00 1 c R
H32 H 0.5150 0.2687 0.5820 0.041 Uiso 1.00 1 c R
H33 H 0.5027 0.2167 0.6038 0.041 Uiso 1.00 1 c R
H34 H 0.3724 0.3060 0.6176 0.062 Uiso 1.00 1 c R
H35 H 0.4382 0.3373 0.6734 0.062 Uiso 1.00 1 c R
H36 H 0.3421 0.3185 0.7073 0.062 Uiso 1.00 1 c R
H37 H 0.4982 0.2749 0.9506 0.053 Uiso 1.00 1 c R
H38 H 0.5314 0.2345 1.0084 0.053 Uiso 1.00 1 c R
H39 H 0.4274 0.2350 0.9706 0.053 Uiso 1.00 1 c R
H40 H 0.5970 0.1650 0.9739 0.062 Uiso 1.00 1 c R
H41 H 0.6777 0.1935 0.9326 0.062 Uiso 1.00 1 c R
H42 H 0.6347 0.1503 0.8876 0.062 Uiso 1.00 1 c R
H43 H 0.5892 0.3075 0.7435 0.074 Uiso 1.00 1 c R
H44 H 0.5188 0.3084 0.8175 0.074 Uiso 1.00 1 c R
H45 H 0.6488 0.2672 0.8591 0.074 Uiso 1.00 1 c R
H46 H 0.6431 0.2368 0.7793 0.074 Uiso 1.00 1 c R
H47 H 0.0079 0.2638 0.9597 0.050 Uiso 1.00 1 c R
H48 H -0.0465 0.2827 0.8811 0.050 Uiso 1.00 1 c R
H49 H 0.0640 0.2746 0.8795 0.050 Uiso 1.00 1 c R
H50 H -0.0733 0.2351 0.7423 0.061 Uiso 1.00 1 c R
H51 H -0.1577 0.2239 0.8007 0.061 Uiso 1.00 1 c R
H52 H -0.1074 0.1842 0.7530 0.061 Uiso 1.00 1 c R
H53 H 0.0891 0.0683 1.0073 0.052 Uiso 1.00 1 c R
H54 H -0.0022 0.0888 1.0475 0.052 Uiso 1.00 1 c R
H55 H 0.0813 0.1213 1.0225 0.052 Uiso 1.00 1 c R
H56 H -0.1215 0.0486 0.8678 0.055 Uiso 1.00 1 c R
H57 H -0.0655 0.0307 0.9464 0.055 Uiso 1.00 1 c R
H58 H -0.0196 0.0273 0.8594 0.055 Uiso 1.00 1 c R
H59 H -0.0562 0.1870 0.9985 0.050 Uiso 1.00 1 c R
H60 H -0.1475 0.2023 0.9477 0.050 Uiso 1.00 1 c R
H61 H -0.1594 0.1320 0.8833 0.043 Uiso 1.00 1 c R
H62 H -0.1454 0.1216 0.9779 0.043 Uiso 1.00 1 c R
H63 H 0.2477 0.0838 0.4713 0.057 Uiso 1.00 1 c R
H64 H 0.2845 0.0364 0.4390 0.057 Uiso 1.00 1 c R
H65 H 0.3490 0.0660 0.4989 0.057 Uiso 1.00 1 c R
H66 H 0.0921 -0.0103 0.5517 0.055 Uiso 1.00 1 c R
H67 H 0.1134 0.0196 0.4739 0.055 Uiso 1.00 1 c R
H68 H 0.0728 0.0426 0.5530 0.055 Uiso 1.00 1 c R
H69 H 0.4593 -0.0222 0.7997 0.044 Uiso 1.00 1 c R
H70 H 0.4395 -0.0623 0.7372 0.044 Uiso 1.00 1 c R
H71 H 0.3541 -0.0354 0.7747 0.044 Uiso 1.00 1 c R
H72 H 0.5570 0.0127 0.5963 0.038 Uiso 1.00 1 c R
H73 H 0.5787 -0.0140 0.6786 0.038 Uiso 1.00 1 c R
H74 H 0.5700 0.0397 0.6795 0.038 Uiso 1.00 1 c R
H75 H 0.2522 -0.0495 0.6004 0.045 Uiso 1.00 1 c R
H76 H 0.2732 -0.0402 0.5071 0.045 Uiso 1.00 1 c R
H77 H 0.4203 -0.0169 0.5350 0.048 Uiso 1.00 1 c R
H78 H 0.4083 -0.0593 0.5931 0.048 Uiso 1.00 1 c R
H79 H 0.3949 0.1589 0.2694 0.081 Uiso 1.00 1 c R
H80 H 0.4413 0.1135 0.3030 0.081 Uiso 1.00 1 c R
H81 H 0.3761 0.1427 0.3598 0.081 Uiso 1.00 1 c R
H82 H 0.2066 0.1399 0.3422 0.073 Uiso 1.00 1 c R
H83 H 0.0771 0.0985 0.3004 0.082 Uiso 1.00 1 c R
H84 H 0.0929 0.0409 0.2098 0.085 Uiso 1.00 1 c R
H85 H 0.2372 0.0219 0.1594 0.078 Uiso 1.00 1 c R
H86 H 0.3706 0.0629 0.1979 0.066 Uiso 1.00 1 c R

loop_
_atom_site_aniso_label
_atom_site_aniso_U_11
_atom_site_aniso_U_22
_atom_site_aniso_U_33
_atom_site_aniso_U_12
_atom_site_aniso_U_13
_atom_site_aniso_U_23
I1 0.0275(3) 0.0371(3) 0.0345(3) 0.0012(2) 0.0019(2) 0.0085(2)
Pd1 0.0181(3) 0.0157(2) 0.0272(3) -0.0004(2) 0.0035(2) -0.0034(2)
Pd2 0.0201(3) 0.0179(2) 0.0298(3) -0.0026(2) 0.0005(2) -0.0025(2)
Pd3 0.0199(3) 0.0193(2) 0.0294(3) -0.0005(2) 0.0054(2) -0.0041(2)
Pd4 0.0202(3) 0.0168(2) 0.0273(3) 0.0008(2) 0.0041(2) -0.0043(2)
Ge1 0.0204(4) 0.0171(3) 0.0322(4) -0.0019(3) 0.0041(3) -0.0047(3)
Ge2 0.0182(4) 0.0196(4) 0.0287(4) 0.0011(3) 0.0012(3) -0.0020(3)
Ge3 0.0239(4) 0.0166(3) 0.0339(4) 0.0006(3) 0.0042(3) -0.0046(3)
Cu1 0.0270(5) 0.0326(5) 0.0326(5) -0.0032(4) -0.0012(4) 0.0071(4)
P1 0.0362(13) 0.0200(10) 0.0407(12) -0.0065(9) 0.0115(10) -0.0012(9)
P2 0.0218(11) 0.0369(12) 0.0411(13) -0.0074(9) -0.0019(9) -0.0106(11)
P3 0.0240(11) 0.0249(10) 0.0385(12) 0.0053(8) 0.0066(9) -0.0005(9)
P4 0.0261(11) 0.0235(10) 0.0355(11) -0.0031(8) 0.0112(9) -0.0030(9)
P5 0.0250(11) 0.0244(10) 0.0326(11) 0.0017(8) 0.0007(8) -0.0096(9)
P6 0.0250(11) 0.0185(9) 0.0282(10) 0.0033(8) 0.0044(8) -0.0032(8)
C1 0.017(3) 0.018(3) 0.040(4) 0.001(2) 0.001(3) -0.003(3)
C2 0.039(5) 0.038(5) 0.046(5) -0.004(4) 0.008(4) -0.004(4)
C3 0.046(6) 0.033(5) 0.044(5) 0.001(4) -0.020(4) 0.002(4)
C4 0.033(5) 0.046(6) 0.065(6) 0.014(4) -0.016(4) -0.017(5)
C5 0.023(4) 0.041(5) 0.041(5) -0.001(3) -0.005(3) -0.016(4)
C6 0.021(4) 0.036(4) 0.031(4) 0.002(3) 0.007(3) -0.004(3)
C7 0.012(3) 0.026(4) 0.041(4) -0.005(3) 0.006(3) -0.007(3)
C8 0.040(5) 0.018(3) 0.039(4) -0.007(3) -0.000(4) -0.002(3)
C9 0.041(5) 0.021(4) 0.058(6) -0.011(3) 0.005(4) 0.002(4)
C10 0.042(6) 0.028(4) 0.057(6) -0.004(4) 0.022(4) 0.011(4)
C11 0.040(5) 0.046(5) 0.038(5) -0.000(4) 0.003(4) 0.009(4)
C12 0.030(4) 0.038(5) 0.038(5) -0.004(4) 0.008(3) -0.002(4)
C13 0.029(4) 0.010(3) 0.024(3) -0.003(2) -0.004(3) -0.003(2)
C14 0.029(4) 0.019(3) 0.042(4) 0.009(3) -0.004(3) -0.012(3)
C15 0.029(4) 0.021(4) 0.049(5) -0.004(3) -0.000(3) -0.010(3)
C16 0.041(5) 0.027(4) 0.053(5) -0.000(3) 0.023(4) 0.001(4)
C17 0.040(5) 0.022(3) 0.032(4) 0.001(3) 0.011(3) 0.000(3)
C18 0.025(4) 0.022(3) 0.027(4) -0.000(3) 0.002(3) -0.002(3)
C19 0.035(4) 0.026(4) 0.025(4) 0.005(3) -0.008(3) 0.004(3)
C20 0.037(5) 0.053(6) 0.032(4) 0.018(4) -0.007(4) -0.005(4)
C21 0.056(7) 0.085(9) 0.037(5) 0.039(6) 0.000(4) 0.010(5)
C22 0.059(9) 0.22(2) 0.038(6) 0.033(11) 0.016(5) 0.060(9)
C23 0.065(9) 0.173(18) 0.050(7) 0.047(10) 0.023(6) 0.044(9)
C24 0.045(7) 0.109(11) 0.056(6) 0.029(7) 0.014(5) 0.032(7)
C25 0.026(4) 0.023(4) 0.038(4) 0.005(3) 0.008(3) -0.000(3)
C26 0.026(4) 0.019(3) 0.043(5) -0.000(3) 0.009(3) -0.000(3)
C27 0.058(7) 0.018(4) 0.084(8) 0.010(4) 0.017(6) 0.005(4)
C28 0.056(7) 0.030(5) 0.055(6) 0.013(4) 0.021(5) 0.006(4)
C29 0.069(7) 0.033(5) 0.034(5) 0.009(5) -0.005(4) 0.008(4)
C30 0.052(6) 0.035(5) 0.034(4) 0.015(4) 0.013(4) -0.005(4)
C31 0.030(4) 0.023(4) 0.033(4) 0.001(3) 0.002(3) -0.005(3)
C32 0.052(6) 0.032(4) 0.042(5) 0.010(4) 0.004(4) -0.019(4)
C33 0.050(6) 0.050(6) 0.038(5) 0.008(5) -0.004(4) -0.011(4)
C34 0.066(7) 0.050(6) 0.036(5) 0.006(5) -0.029(5) -0.010(5)
C35 0.109(11) 0.041(6) 0.047(6) 0.015(6) -0.022(6) -0.019(5)
C36 0.074(8) 0.027(4) 0.041(5) 0.016(5) -0.014(5) -0.008(4)
C37 0.034(5) 0.020(3) 0.050(5) 0.008(3) 0.016(4) 0.010(3)
C38 0.071(8) 0.020(4) 0.066(6) 0.013(4) 0.038(5) 0.012(4)
C39 0.039(5) 0.053(6) 0.040(5) -0.013(4) 0.004(4) -0.013(4)
C40 0.029(5) 0.053(6) 0.073(7) 0.005(4) -0.012(5) -0.015(6)
C41 0.076(9) 0.058(7) 0.050(6) -0.036(6) 0.001(6) 0.000(5)
C42 0.048(6) 0.077(8) 0.058(6) -0.046(6) -0.002(5) -0.001(6)
C43 0.038(5) 0.030(4) 0.059(5) 0.001(4) 0.028(4) -0.005(4)
C44 0.036(5) 0.046(6) 0.070(7) 0.011(4) -0.000(5) 0.009(5)
C45 0.039(5) 0.054(6) 0.039(5) -0.003(4) 0.007(4) 0.007(4)
C46 0.037(5) 0.041(5) 0.060(6) -0.017(4) 0.025(4) -0.008(4)
C47 0.030(5) 0.035(5) 0.060(6) 0.006(4) 0.016(4) 0.005(4)
C48 0.026(4) 0.043(5) 0.039(5) 0.003(4) 0.010(3) 0.003(4)
C49 0.059(7) 0.047(6) 0.038(5) 0.005(5) 0.006(4) -0.003(4)
C50 0.033(5) 0.058(6) 0.047(5) 0.007(4) -0.008(4) -0.010(5)
C51 0.039(5) 0.025(4) 0.046(5) -0.004(3) 0.009(4) -0.005(4)
C52 0.033(4) 0.028(4) 0.034(4) 0.006(3) 0.005(3) -0.001(3)
C53 0.043(5) 0.028(4) 0.041(5) 0.000(4) -0.005(4) -0.012(4)
C54 0.033(5) 0.035(5) 0.051(5) 0.015(4) -0.000(4) -0.014(4)
C55 0.044(7) 0.061(8) 0.097(9) -0.002(6) 0.008(6) 0.002(7)
C56 0.049(6) 0.031(5) 0.056(6) 0.003(4) -0.001(5) 0.011(4)
C57 0.052(7) 0.036(5) 0.095(9) 0.009(5) 0.005(6) -0.003(6)
C58 0.053(8) 0.065(8) 0.086(9) 0.012(6) 0.009(6) -0.011(7)
C59 0.067(9) 0.048(7) 0.096(9) 0.001(6) -0.021(7) -0.027(7)
C60 0.063(8) 0.061(8) 0.070(7) -0.000(6) 0.003(6) -0.003(6)
C61 0.048(7) 0.053(6) 0.063(6) 0.012(5) -0.007(5) -0.003(6)

loop_
_atom_type_symbol
_atom_type_description
_atom_type_scat_dispersion_real
_atom_type_scat_dispersion_imag
_atom_type_scat_source
C C 0.003 0.002
;
International Tables for Crystallography
(1992, Vol. C, Tables 4.2.6.8 and 6.1.1.4)
;
Cu Cu 0.320 1.265
;
International Tables for Crystallography
(1992, Vol. C, Tables 4.2.6.8 and 6.1.1.4)
;
I I -0.474 1.812
;
International Tables for Crystallography
(1992, Vol. C, Tables 4.2.6.8 and 6.1.1.4)
;
P P 0.102 0.094
;
International Tables for Crystallography
(1992, Vol. C, Tables 4.2.6.8 and 6.1.1.4)
;
Pd Pd -0.999 1.007
;
International Tables for Crystallography
(1992, Vol. C, Tables 4.2.6.8 and 6.1.1.4)
;
Ge Ge 0.155 1.800
;
International Tables for Crystallography
(1992, Vol. C, Tables 4.2.6.8 and 6.1.1.4)
;
H H 0.000 0.000
;
International Tables for Crystallography
(1992, Vol. C, Table 6.1.1.4)
;

loop_
_geom_angle_atom_site_label_1
_geom_angle_atom_site_label_2
_geom_angle_atom_site_label_3
_geom_angle
_geom_angle_publ_flag
Pd2 Pd1 Pd3 126.46(2) yes
Pd2 Pd1 Pd4 113.67(2) yes
Pd2 Pd1 Ge1 174.05(3) yes
Pd2 Pd1 Ge2 60.48(2) yes
Pd2 Pd1 Ge3 68.72(2) yes
Pd2 Pd1 Cu1 54.56(2) yes
Pd3 Pd1 Pd4 119.83(2) yes
Pd3 Pd1 Ge1 59.49(2) yes
Pd3 Pd1 Ge2 156.58(3) yes
Pd3 Pd1 Ge3 58.19(2) yes
Pd3 Pd1 Cu1 114.13(3) yes
Pd4 Pd1 Ge1 60.40(2) yes
Pd4 Pd1 Ge2 58.16(2) yes
Pd4 Pd1 Ge3 174.47(3) yes
Pd4 Pd1 Cu1 100.92(3) yes
Ge1 Pd1 Ge2 114.24(3) yes
Ge1 Pd1 Ge3 117.15(3) yes
Ge1 Pd1 Cu1 124.50(3) yes
Ge2 Pd1 Ge3 125.98(3) yes
Ge2 Pd1 Cu1 88.29(3) yes
Ge3 Pd1 Cu1 76.24(3) yes
Pd1 Pd2 Ge2 53.03(2) yes
Pd1 Pd2 Ge3 49.24(2) yes
Pd1 Pd2 Cu1 60.56(3) yes
Pd1 Pd2 P1 135.72(6) yes
Pd1 Pd2 P2 136.40(7) yes
Ge2 Pd2 Ge3 100.33(3) yes
Ge2 Pd2 Cu1 87.45(3) yes
Ge2 Pd2 P1 136.16(6) yes
Ge2 Pd2 P2 101.91(7) yes
Ge3 Pd2 Cu1 69.83(3) yes
Ge3 Pd2 P1 110.76(6) yes
Ge3 Pd2 P2 121.51(6) yes
Cu1 Pd2 P1 75.74(6) yes
Cu1 Pd2 P2 162.84(7) yes
P1 Pd2 P2 87.69(9) yes
Pd1 Pd3 Ge1 51.78(2) yes
Pd1 Pd3 Ge3 51.98(2) yes
Pd1 Pd3 P3 138.81(6) yes
Pd1 Pd3 P4 132.77(6) yes
Ge1 Pd3 Ge3 103.35(3) yes
Ge1 Pd3 P3 154.85(6) yes
Ge1 Pd3 P4 91.59(6) yes
Ge3 Pd3 P3 89.23(6) yes
Ge3 Pd3 P4 150.53(6) yes
P3 Pd3 P4 87.44(8) yes
Pd1 Pd4 Ge1 51.87(2) yes
Pd1 Pd4 Ge2 53.18(2) yes
Pd1 Pd4 P5 129.77(6) yes
Pd1 Pd4 P6 142.97(5) yes
Ge1 Pd4 Ge2 101.66(3) yes
Ge1 Pd4 P5 93.15(6) yes
Ge1 Pd4 P6 147.77(6) yes
Ge2 Pd4 P5 155.54(6) yes
Ge2 Pd4 P6 91.01(5) yes
P5 Pd4 P6 86.48(7) yes
Pd1 Ge1 Pd3 68.73(2) yes
Pd1 Ge1 Pd4 67.74(2) yes
Pd1 Ge1 C1 121.3(2) yes
Pd1 Ge1 C7 127.7(2) yes
Pd3 Ge1 Pd4 136.39(4) yes
Pd3 Ge1 C1 89.7(2) yes
Pd3 Ge1 C7 119.5(2) yes
Pd4 Ge1 C1 115.1(2) yes
Pd4 Ge1 C7 86.1(2) yes
C1 Ge1 C7 110.6(3) yes
Pd1 Ge2 Pd2 66.50(2) yes
Pd1 Ge2 Pd4 68.65(2) yes
Pd1 Ge2 C13 129.6(2) yes
Pd1 Ge2 C19 119.5(2) yes
Pd2 Ge2 Pd4 128.24(3) yes
Pd2 Ge2 C13 87.7(2) yes
Pd2 Ge2 C19 108.7(2) yes
Pd4 Ge2 C13 101.9(2) yes
Pd4 Ge2 C19 115.1(2) yes
C13 Ge2 C19 109.4(3) yes
Pd1 Ge3 Pd2 62.03(2) yes
Pd1 Ge3 Pd3 69.82(3) yes
Pd1 Ge3 C25 130.3(2) yes
Pd1 Ge3 C31 116.7(2) yes
Pd2 Ge3 Pd3 131.34(3) yes
Pd2 Ge3 C25 100.1(2) yes
Pd2 Ge3 C31 96.8(2) yes
Pd3 Ge3 C25 116.6(2) yes
Pd3 Ge3 C31 98.4(2) yes
C25 Ge3 C31 111.0(3) yes
I1 Cu1 Pd1 128.24(5) yes
I1 Cu1 Pd2 159.15(5) yes
Pd1 Cu1 Pd2 64.89(3) yes
Pd2 P1 C37 111.0(2) yes
Pd2 P1 C38 133.9(3) yes
Pd2 P1 C41 106.1(3) yes
C37 P1 C38 100.4(4) yes
C37 P1 C41 100.9(4) yes
C38 P1 C41 99.9(5) yes
Pd2 P2 C39 110.8(3) yes
Pd2 P2 C40 134.3(3) yes
Pd2 P2 C42 103.3(3) yes
C39 P2 C40 99.3(4) yes
C39 P2 C42 103.4(5) yes
C40 P2 C42 102.1(5) yes
Pd3 P3 C43 131.5(3) yes
Pd3 P3 C44 108.9(3) yes
Pd3 P3 C47 106.3(3) yes
C43 P3 C44 103.3(4) yes
C43 P3 C47 100.7(4) yes
C44 P3 C47 102.6(4) yes
Pd3 P4 C45 107.8(3) yes
Pd3 P4 C46 136.5(3) yes
Pd3 P4 C48 105.6(3) yes
C45 P4 C46 100.3(4) yes
C45 P4 C48 102.8(4) yes
C46 P4 C48 99.6(4) yes
Pd4 P5 C49 105.7(3) yes
Pd4 P5 C50 137.8(3) yes
Pd4 P5 C53 105.9(3) yes
C49 P5 C50 100.5(4) yes
C49 P5 C53 101.4(4) yes
C50 P5 C53 100.5(4) yes
Pd4 P6 C51 109.9(3) yes
Pd4 P6 C52 131.7(2) yes
Pd4 P6 C54 107.6(3) yes
C51 P6 C52 102.0(4) yes
C51 P6 C54 102.9(4) yes
C52 P6 C54 99.2(4) yes
Ge1 C1 C2 116.4(6) yes
Ge1 C1 C6 125.8(6) yes
C2 C1 C6 117.7(7) yes
C1 C2 C3 121.2(9) yes
C2 C3 C4 118.6(9) yes
C3 C4 C5 121.8(9) yes
C4 C5 C6 120.0(8) yes
C1 C6 C5 120.5(8) yes
Ge1 C7 C8 124.2(6) yes
Ge1 C7 C12 117.6(6) yes
C8 C7 C12 117.9(7) yes
C7 C8 C9 121.5(8) yes
C8 C9 C10 120.4(8) yes
C9 C10 C11 118.5(8) yes
C10 C11 C12 121.1(8) yes
C7 C12 C11 120.4(8) yes
Ge2 C13 C14 124.3(5) yes
Ge2 C13 C18 116.5(5) yes
C14 C13 C18 119.1(7) yes
C13 C14 C15 121.3(7) yes
C14 C15 C16 118.4(8) yes
C15 C16 C17 121.4(8) yes
C16 C17 C18 118.0(7) yes
C13 C18 C17 121.6(7) yes
Ge2 C19 C20 125.7(6) yes
Ge2 C19 C24 116.9(7) yes
C20 C19 C24 117.3(8) yes
C19 C20 C21 121.7(9) yes
C20 C21 C22 121.2(11) yes
C21 C22 C23 118.2(11) yes
C22 C23 C24 118.9(11) yes
C19 C24 C23 122.6(11) yes
Ge3 C25 C26 126.7(6) yes
Ge3 C25 C30 115.7(6) yes
C26 C25 C30 117.6(8) yes
C25 C26 C27 121.7(8) yes
C26 C27 C28 120.8(9) yes
C27 C28 C29 119.2(9) yes
C28 C29 C30 121.8(9) yes
C25 C30 C29 118.8(8) yes
Ge3 C31 C32 130.5(6) yes
Ge3 C31 C36 115.0(6) yes
C32 C31 C36 114.5(8) yes
C31 C32 C33 123.5(9) yes
C32 C33 C34 119.7(9) yes
C33 C34 C35 122.4(10) yes
C34 C35 C36 116.0(10) yes
C31 C36 C35 123.6(9) yes
P1 C41 C42 108.9(8) yes
P2 C42 C41 113.0(8) yes
P3 C47 C48 110.6(6) yes
P4 C48 C47 110.3(6) yes
P5 C53 C54 110.1(6) yes
P6 C54 C53 114.6(6) yes
C55 C56 C57 120.8(10) yes
C55 C56 C61 121.5(10) yes
C57 C56 C61 117.6(10) yes
C56 C57 C58 121.6(11) yes
C57 C58 C59 119.7(12) yes
C58 C59 C60 121.7(12) yes
C59 C60 C61 120.3(12) yes
C56 C61 C60 119.1(11) yes
C1 C2 H1 119.4 no
C3 C2 H1 119.4 no
C2 C3 H2 120.7 no
C4 C3 H2 120.7 no
C3 C4 H3 119.1 no
C5 C4 H3 119.1 no
C4 C5 H4 120.0 no
C6 C5 H4 120.0 no
C1 C6 H5 119.7 no
C5 C6 H5 119.7 no
C7 C8 H6 119.2 no
C9 C8 H6 119.2 no
C8 C9 H7 119.8 no
C10 C9 H7 119.8 no
C9 C10 H8 120.7 no
C11 C10 H8 120.7 no
C10 C11 H9 119.5 no
C12 C11 H9 119.4 no
C7 C12 H10 119.8 no
C11 C12 H10 119.8 no
C13 C14 H11 119.4 no
C15 C14 H11 119.3 no
C14 C15 H12 120.8 no
C16 C15 H12 120.8 no
C15 C16 H13 119.3 no
C17 C16 H13 119.3 no
C16 C17 H14 121.0 no
C18 C17 H14 121.0 no
C13 C18 H15 119.2 no
C17 C18 H15 119.2 no
C19 C20 H16 119.2 no
C21 C20 H16 119.2 no
C20 C21 H17 119.4 no
C22 C21 H17 119.4 no
C21 C22 H18 120.9 no
C23 C22 H18 120.9 no
C22 C23 H19 120.6 no
C24 C23 H19 120.5 no
C19 C24 H20 118.7 no
C23 C24 H20 118.7 no
C25 C26 H21 119.1 no
C27 C26 H21 119.1 no
C26 C27 H22 119.6 no
C28 C27 H22 119.6 no
C27 C28 H23 120.4 no
C29 C28 H23 120.4 no
C28 C29 H24 119.1 no
C30 C29 H24 119.1 no
C25 C30 H25 120.6 no
C29 C30 H25 120.6 no
C31 C32 H26 118.3 no
C33 C32 H26 118.3 no
C32 C33 H27 120.2 no
C34 C33 H27 120.2 no
C33 C34 H28 118.8 no
C35 C34 H28 118.8 no
C34 C35 H29 122.0 no
C36 C35 H29 122.0 no
C31 C36 H30 118.2 no
C35 C36 H30 118.2 no
P1 C37 H31 109.5 no
P1 C37 H32 109.5 no
P1 C37 H33 109.5 no
H31 C37 H32 109.5 no
H31 C37 H33 109.5 no
H32 C37 H33 109.5 no
P1 C38 H34 109.5 no
P1 C38 H35 109.5 no
P1 C38 H36 109.5 no
H34 C38 H35 109.5 no
H34 C38 H36 109.5 no
H35 C38 H36 109.5 no
P2 C39 H37 109.5 no
P2 C39 H38 109.5 no
P2 C39 H39 109.5 no
H37 C39 H38 109.5 no
H37 C39 H39 109.5 no
H38 C39 H39 109.5 no
P2 C40 H40 109.5 no
P2 C40 H41 109.5 no
P2 C40 H42 109.5 no
H40 C40 H41 109.5 no
H40 C40 H42 109.5 no
H41 C40 H42 109.5 no
P1 C41 H43 109.9 no
P1 C41 H44 109.9 no
C42 C41 H43 109.9 no
C42 C41 H44 109.9 no
H43 C41 H44 108.3 no
P2 C42 H45 109.0 no
P2 C42 H46 109.0 no
C41 C42 H45 109.0 no
C41 C42 H46 109.0 no
H45 C42 H46 107.8 no
P3 C43 H47 109.5 no
P3 C43 H48 109.5 no
P3 C43 H49 109.5 no
H47 C43 H48 109.5 no
H47 C43 H49 109.5 no
H48 C43 H49 109.5 no
P3 C44 H50 109.5 no
P3 C44 H51 109.5 no
P3 C44 H52 109.5 no
H50 C44 H51 109.5 no
H50 C44 H52 109.5 no
H51 C44 H52 109.5 no
P4 C45 H53 109.5 no
P4 C45 H54 109.5 no
P4 C45 H55 109.5 no
H53 C45 H54 109.5 no
H53 C45 H55 109.5 no
H54 C45 H55 109.5 no
P4 C46 H56 109.5 no
P4 C46 H57 109.5 no
P4 C46 H58 109.5 no
H56 C46 H57 109.5 no
H56 C46 H58 109.5 no
H57 C46 H58 109.5 no
P3 C47 H59 109.5 no
P3 C47 H60 109.5 no
C48 C47 H59 109.5 no
C48 C47 H60 109.5 no
H59 C47 H60 108.1 no
P4 C48 H61 109.6 no
P4 C48 H62 109.6 no
C47 C48 H61 109.6 no
C47 C48 H62 109.6 no
H61 C48 H62 108.1 no
P5 C49 H63 109.5 no
P5 C49 H64 109.5 no
P5 C49 H65 109.5 no
H63 C49 H64 109.5 no
H63 C49 H65 109.5 no
H64 C49 H65 109.5 no
P5 C50 H66 109.5 no
P5 C50 H67 109.5 no
P5 C50 H68 109.5 no
H66 C50 H67 109.5 no
H66 C50 H68 109.5 no
H67 C50 H68 109.5 no
P6 C51 H69 109.5 no
P6 C51 H70 109.5 no
P6 C51 H71 109.5 no
H69 C51 H70 109.5 no
H69 C51 H71 109.5 no
H70 C51 H71 109.5 no
P6 C52 H72 109.5 no
P6 C52 H73 109.5 no
P6 C52 H74 109.5 no
H72 C52 H73 109.5 no
H72 C52 H74 109.5 no
H73 C52 H74 109.5 no
P5 C53 H75 109.6 no
P5 C53 H76 109.6 no
C54 C53 H75 109.6 no
C54 C53 H76 109.6 no
H75 C53 H76 108.2 no
P6 C54 H77 108.6 no
P6 C54 H78 108.6 no
C53 C54 H77 108.6 no
C53 C54 H78 108.6 no
H77 C54 H78 107.6 no
C56 C55 H79 109.5 no
C56 C55 H80 109.5 no
C56 C55 H81 109.5 no
H79 C55 H80 109.5 no
H79 C55 H81 109.5 no
H80 C55 H81 109.5 no
C56 C57 H82 119.2 no
C58 C57 H82 119.2 no
C57 C58 H83 120.2 no
C59 C58 H83 120.2 no
C58 C59 H84 119.1 no
C60 C59 H84 119.1 no
C59 C60 H85 119.9 no
C61 C60 H85 119.9 no
C56 C61 H86 120.5 no
C60 C61 H86 120.4 no

loop_
_geom_bond_atom_site_label_1
_geom_bond_atom_site_label_2
_geom_bond_distance
_geom_bond_publ_flag
I1 Cu1 2.4595(11) yes
Pd1 Pd2 2.7367(8) yes
Pd1 Pd3 2.7964(8) yes
Pd1 Pd4 2.7738(8) yes
Pd1 Ge1 2.3576(10) yes
Pd1 Ge2 2.3842(10) yes
Pd1 Ge3 2.3471(10) yes
Pd1 Cu1 2.6320(12) yes
Pd2 Ge2 2.5968(10) yes
Pd2 Ge3 2.8873(10) yes
Pd2 Cu1 2.4623(12) yes
Pd2 P1 2.316(2) yes
Pd2 P2 2.323(2) yes
Pd3 Ge1 2.5853(10) yes
Pd3 Ge3 2.5319(10) yes
Pd3 P3 2.301(2) yes
Pd3 P4 2.332(2) yes
Pd4 Ge1 2.6060(10) yes
Pd4 Ge2 2.5301(10) yes
Pd4 P5 2.334(2) yes
Pd4 P6 2.298(2) yes
Ge1 C1 1.976(7) yes
Ge1 C7 1.996(8) yes
Ge2 C13 2.007(7) yes
Ge2 C19 1.992(8) yes
Ge3 C25 1.982(8) yes
Ge3 C31 1.984(8) yes
P1 C37 1.824(9) yes
P1 C38 1.844(10) yes
P1 C41 1.864(12) yes
P2 C39 1.830(10) yes
P2 C40 1.823(11) yes
P2 C42 1.848(12) yes
P3 C43 1.827(9) yes
P3 C44 1.824(10) yes
P3 C47 1.846(10) yes
P4 C45 1.812(9) yes
P4 C46 1.829(10) yes
P4 C48 1.868(9) yes
P5 C49 1.831(10) yes
P5 C50 1.842(10) yes
P5 C53 1.868(9) yes
P6 C51 1.830(8) yes
P6 C52 1.828(9) yes
P6 C54 1.859(9) yes
C1 C2 1.396(12) yes
C1 C6 1.408(11) yes
C2 C3 1.414(14) yes
C3 C4 1.358(14) yes
C4 C5 1.374(14) yes
C5 C6 1.387(12) yes
C7 C8 1.401(11) yes
C7 C12 1.387(12) yes
C8 C9 1.387(12) yes
C9 C10 1.386(14) yes
C10 C11 1.393(14) yes
C11 C12 1.401(14) yes
C13 C14 1.378(11) yes
C13 C18 1.408(10) yes
C14 C15 1.409(12) yes
C15 C16 1.393(13) yes
C16 C17 1.417(13) yes
C17 C18 1.386(12) yes
C19 C20 1.393(13) yes
C19 C24 1.378(14) yes
C20 C21 1.365(14) yes
C21 C22 1.402(16) yes
C22 C23 1.40(2) yes
C23 C24 1.401(17) yes
C25 C26 1.408(11) yes
C25 C30 1.426(12) yes
C26 C27 1.389(13) yes
C27 C28 1.362(16) yes
C28 C29 1.396(14) yes
C29 C30 1.403(14) yes
C31 C32 1.401(12) yes
C31 C36 1.389(13) yes
C32 C33 1.371(13) yes
C33 C34 1.349(15) yes
C34 C35 1.378(16) yes
C35 C36 1.436(14) yes
C41 C42 1.508(17) yes
C47 C48 1.552(14) yes
C53 C54 1.506(13) yes
C55 C56 1.483(16) yes
C56 C57 1.406(17) yes
C56 C61 1.433(15) yes
C57 C58 1.375(18) yes
C58 C59 1.353(18) yes
C59 C60 1.381(19) yes
C60 C61 1.387(18) yes
C2 H1 0.950 no
C3 H2 0.950 no
C4 H3 0.950 no
C5 H4 0.950 no
C6 H5 0.950 no
C8 H6 0.950 no
C9 H7 0.950 no
C10 H8 0.950 no
C11 H9 0.950 no
C12 H10 0.950 no
C14 H11 0.950 no
C15 H12 0.950 no
C16 H13 0.950 no
C17 H14 0.950 no
C18 H15 0.950 no
C20 H16 0.950 no
C21 H17 0.950 no
C22 H18 0.950 no
C23 H19 0.950 no
C24 H20 0.950 no
C26 H21 0.950 no
C27 H22 0.950 no
C28 H23 0.950 no
C29 H24 0.950 no
C30 H25 0.950 no
C32 H26 0.950 no
C33 H27 0.950 no
C34 H28 0.950 no
C35 H29 0.950 no
C36 H30 0.950 no
C37 H31 0.980 no
C37 H32 0.980 no
C37 H33 0.980 no
C38 H34 0.980 no
C38 H35 0.980 no
C38 H36 0.980 no
C39 H37 0.980 no
C39 H38 0.980 no
C39 H39 0.980 no
C40 H40 0.980 no
C40 H41 0.980 no
C40 H42 0.980 no
C41 H43 0.990 no
C41 H44 0.990 no
C42 H45 0.990 no
C42 H46 0.990 no
C43 H47 0.980 no
C43 H48 0.980 no
C43 H49 0.980 no
C44 H50 0.980 no
C44 H51 0.980 no
C44 H52 0.980 no
C45 H53 0.980 no
C45 H54 0.980 no
C45 H55 0.980 no
C46 H56 0.980 no
C46 H57 0.980 no
C46 H58 0.980 no
C47 H59 0.990 no
C47 H60 0.990 no
C48 H61 0.990 no
C48 H62 0.990 no
C49 H63 0.980 no
C49 H64 0.980 no
C49 H65 0.980 no
C50 H66 0.980 no
C50 H67 0.980 no
C50 H68 0.980 no
C51 H69 0.980 no
C51 H70 0.980 no
C51 H71 0.980 no
C52 H72 0.980 no
C52 H73 0.980 no
C52 H74 0.980 no
C53 H75 0.990 no
C53 H76 0.990 no
C54 H77 0.990 no
C54 H78 0.990 no
C55 H79 0.980 no
C55 H80 0.980 no
C55 H81 0.980 no
C57 H82 0.950 no
C58 H83 0.950 no
C59 H84 0.950 no
C60 H85 0.950 no
C61 H86 0.950 no
